data_4100543
loop_
_publ_author_name
'Mari Sasaki'
'Shinya Takaishi'
'Hitoshi Miyasaka'
'Ken-ichi Sugiura'
'Masahiro Yamashita'

_publ_section_title
;
Direct Observation of Real Disorder of Methyl Group of
(R)-1,2-Diaminopropane Ligand in Quasi-1D Bromo-Bridged Ni(III) Complex by STM
;
_journal_name_full 'Journal of the American Chemical Society'
_journal_year 2005
_chemical_formula_moiety '[Ni(bn)2Br]Br2'
_chemical_formula_sum 'C8 H28 Br3 N4 Ni'
_chemical_formula_weight 478.75
_space_group_IT_number 5
_symmetry_cell_setting monoclinic
_symmetry_space_group_name_Hall 'C 2y'
_symmetry_space_group_name_H-M 'C 1 2 1'
_cell_angle_alpha 90
_cell_angle_beta 101.33(2)
_cell_angle_gamma 90
_cell_formula_units_Z 2
_cell_length_a 20.80(3)
_cell_length_b 5.136(6)
_cell_length_c 7.102(9)
_cell_measurement_temperature 121.1
_cell_volume 744.0(16)
_exptl_crystal_density_diffrn 2.137
_cod_original_sg_symbol_H-M 'C 2'
_cod_original_formula_sum 'C8 H28 Br3 N4 Ni '
_cod_database_code 4100543

loop_
_symmetry_equiv_pos_site_id
_symmetry_equiv_pos_as_xyz
1 +X,+Y,+Z
2 -X,+Y,-Z
3 1/2+X,1/2+Y,+Z
4 1/2-X,1/2+Y,-Z

loop_
_atom_site_label
_atom_site_type_symbol
_atom_site_fract_x
_atom_site_fract_y
_atom_site_fract_z
_atom_site_U_iso_or_equiv
_atom_site_adp_type
_atom_site_occupancy
_atom_site_symmetry_multiplicity
_atom_site_calc_flag
_atom_site_refinement_flags
_atom_site_disorder_assembly
_atom_site_disorder_group
Br(1) Br 0.5000 0.0093(4) 0.5000 0.0098(2) Uani 1.00 2 d S . .
Br(3) Br 0.59554(2) 0.0076(2) 0.04939(6) 0.0145(2) Uani 1.00 1 d . . .
Ni(3) Ni 0.5000 0.5084(4) 0.5000 0.0076(2) Uani 1.00 2 d S . .
N(1) N 0.4326(2) 0.512(2) 0.6523(5) 0.0092(7) Uani 1.00 1 d . . .
N(2) N 0.4292(2) 0.502(2) 0.2774(5) 0.0092(8) Uani 1.00 1 d . . .
C(1) C 0.3656(3) 0.4392(12) 0.3382(9) 0.016(1) Uani 1.00 1 d . . .
C(2) C 0.3664(3) 0.5770(12) 0.5253(9) 0.0148(13) Uani 1.00 1 d . . .
C(3) C 0.3117(2) 0.510(3) 0.6265(7) 0.0153(10) Uani 1.00 1 d . . .
C(4) C 0.3070(2) 0.509(3) 0.1809(7) 0.0169(10) Uani 1.00 1 d . . .
H(1) H 0.2983 0.3327 0.5980 0.018 Uiso 1.00 1 c R . .
H(2) H 0.2752 0.6239 0.5836 0.018 Uiso 1.00 1 c R . .
H(3) H 0.3265 0.5291 0.7625 0.018 Uiso 1.00 1 c R . .
H(4) H 0.2943 0.6856 0.1969 0.020 Uiso 1.00 1 c R . .
H(5) H 0.2711 0.3948 0.1892 0.020 Uiso 1.00 1 c R . .
H(6) H 0.3188 0.4889 0.0576 0.020 Uiso 1.00 1 c R . .
H(7) H 0.4305 0.3556 0.7075 0.011 Uiso 1.00 1 c R . .
H(8) H 0.4425 0.6320 0.7461 0.011 Uiso 1.00 1 c R . .
H(9) H 0.4261 0.6577 0.2185 0.011 Uiso 1.00 1 c R . .
H(10) H 0.4376 0.3809 0.1936 0.011 Uiso 1.00 1 c R . .
H(11) H 0.3645 0.2514 0.3615 0.019 Uiso 1.00 1 c R . .
H(12) H 0.3650 0.7649 0.5008 0.018 Uiso 1.00 1 c R . .

loop_
_atom_site_aniso_label
_atom_site_aniso_U_11
_atom_site_aniso_U_22
_atom_site_aniso_U_33
_atom_site_aniso_U_12
_atom_site_aniso_U_13
_atom_site_aniso_U_23
Br(1) 0.0143(3) 0.0048(3) 0.0109(3) 0.0000 0.0036(2) 0.0000
Br(3) 0.0223(3) 0.0101(2) 0.0118(2) -0.0001(6) 0.0051(2) 0.0012(6)
Ni(3) 0.0108(4) 0.0053(4) 0.0073(3) 0.0000 0.0034(3) 0.0000
N(1) 0.011(2) 0.011(2) 0.005(2) 0.002(5) 0.0019(13) 0.003(4)
N(2) 0.009(2) 0.011(2) 0.008(2) 0.006(5) 0.0013(13) 0.005(4)
C(1) 0.014(3) 0.019(4) 0.017(3) -0.004(2) 0.007(2) -0.002(2)
C(2) 0.017(3) 0.013(3) 0.015(3) 0.001(2) 0.006(2) -0.001(2)
C(3) 0.015(2) 0.017(2) 0.016(2) 0.001(7) 0.007(2) -0.002(6)
C(4) 0.015(2) 0.021(3) 0.015(2) -0.005(7) 0.002(2) 0.005(7)
